data_4100815
loop_
_publ_author_name
'Paola Gilli'
'Valerio Bertolasi'
'Loretta Pretto'
'Valeria Ferretti'
'Gastone Gilli'

_publ_section_title
;
Covalent versus Electrostatic Nature of the Strong Hydrogen Bond:
Discrimination among Single, Double, and Asymmetric Single-Well Hydrogen
Bonds by Variable-Temperature X-ray Crystallographic Methods in \b-Diketone
Enol RAHB Systems
;
_journal_name_full 'Journal of the American Chemical Society'
_journal_page_first 3845
_journal_page_last 3855
_journal_paper_doi 10.1021/ja030213z
_journal_volume 126
_journal_year 2004
_chemical_formula_moiety 'C14 H18 O4'
_chemical_formula_sum 'C14 H18 O4'
_chemical_formula_weight 250.28
_space_group_IT_number 14
_symmetry_cell_setting monoclinic
_symmetry_space_group_name_Hall '-P 2yn'
_symmetry_space_group_name_H-M 'P 1 21/n 1'
_cell_angle_alpha 90.00
_cell_angle_beta 94.7820(8)
_cell_angle_gamma 90.00
_cell_formula_units_Z 4
_cell_length_a 8.0738(2)
_cell_length_b 12.1896(2)
_cell_length_c 12.5397(3)
_cell_measurement_temperature 170
_cell_volume 1229.82(5)
_diffrn_ambient_temperature 170
_exptl_crystal_density_diffrn 1.352
_cod_original_sg_symbol_H-M 'P 21/n'
_cod_database_code 4100815

loop_
_symmetry_equiv_pos_as_xyz
'x, y, z'
'-x+1/2, y+1/2, -z+1/2'
'-x, -y, -z'
'x-1/2, -y-1/2, z-1/2'

loop_
_atom_site_label
_atom_site_type_symbol
_atom_site_fract_x
_atom_site_fract_y
_atom_site_fract_z
_atom_site_U_iso_or_equiv
_atom_site_adp_type
_atom_site_occupancy
_atom_site_symmetry_multiplicity
_atom_site_calc_flag
_atom_site_refinement_flags
_atom_site_disorder_assembly
_atom_site_disorder_group
O1 O 0.83526(11) 0.20059(7) 0.24234(8) 0.0330(2) Uani 1 1 d . . .
H1A H 0.779(4) 0.166(3) 0.196(3) 0.040 Uiso 0.55(3) 1 d P . .
O2 O 1.14613(12) -0.11847(7) 0.32033(8) 0.0334(2) Uani 1 1 d . . .
H1B H 1.081(5) -0.146(3) 0.269(4) 0.040 Uiso 0.45(3) 1 d P . .
O3 O 0.99488(11) -0.21930(7) 0.15538(8) 0.0320(2) Uani 1 1 d . . .
H2A H 1.024(4) -0.188(3) 0.213(3) 0.038 Uiso 0.55(3) 1 d P . .
O4 O 0.69887(11) 0.10523(7) 0.07425(8) 0.0316(2) Uani 1 1 d . . .
H2B H 0.738(5) 0.128(3) 0.137(4) 0.038 Uiso 0.45(3) 1 d P . .
C1 C 0.96092(13) 0.03140(9) 0.29545(8) 0.0214(2) Uani 1 1 d . . .
C2 C 0.95001(14) 0.14630(9) 0.29716(9) 0.0247(2) Uani 1 1 d . . .
C3 C 1.07428(15) 0.21550(10) 0.36326(10) 0.0294(3) Uani 1 1 d . . .
C4 C 1.17458(16) 0.14935(11) 0.44855(10) 0.0324(3) Uani 1 1 d . . .
C5 C 1.24564(15) 0.04917(11) 0.39692(10) 0.0301(3) Uani 1 1 d . . .
C6 C 1.11233(14) -0.01702(9) 0.33534(9) 0.0245(2) Uani 1 1 d . . .
C7 C 0.82109(13) -0.04308(9) 0.24883(8) 0.0216(2) Uani 1 1 d . . .
C8 C 0.64972(14) -0.01191(11) 0.28528(10) 0.0286(3) Uani 1 1 d . . .
C9 C 0.81719(12) -0.06520(9) 0.12905(8) 0.0203(2) Uani 1 1 d . . .
C10 C 0.89563(13) -0.15955(9) 0.09328(9) 0.0245(2) Uani 1 1 d . . .
C11 C 0.87346(16) -0.19683(11) -0.02124(10) 0.0327(3) Uani 1 1 d . . .
C12 C 0.72376(16) -0.14491(11) -0.08267(10) 0.0308(3) Uani 1 1 d . . .
C13 C 0.72628(17) -0.02183(11) -0.06523(9) 0.0309(3) Uani 1 1 d . . .
C14 C 0.74614(13) 0.00825(9) 0.05156(9) 0.0236(2) Uani 1 1 d . . .
H31 H 1.147(2) 0.2515(14) 0.3124(13) 0.043(4) Uiso 1 1 d . . .
H32 H 1.010(2) 0.2750(15) 0.3962(14) 0.047(5) Uiso 1 1 d . . .
H41 H 1.261(2) 0.1933(14) 0.4832(13) 0.041(4) Uiso 1 1 d . . .
H42 H 1.101(2) 0.1264(13) 0.5043(13) 0.040(4) Uiso 1 1 d . . .
H51 H 1.324(2) 0.0721(14) 0.3462(13) 0.043(4) Uiso 1 1 d . . .
H52 H 1.302(2) -0.0018(14) 0.4495(14) 0.043(4) Uiso 1 1 d . . .
H7 H 0.8433(17) -0.1157(11) 0.2834(11) 0.024(3) Uiso 1 1 d . . .
H81 H 0.568(2) -0.0738(13) 0.2660(13) 0.041(4) Uiso 1 1 d . . .
H82 H 0.605(2) 0.0588(15) 0.2537(15) 0.052(5) Uiso 1 1 d . . .
H83 H 0.657(2) -0.0058(14) 0.3673(14) 0.048(5) Uiso 1 1 d . . .
H111 H 0.866(2) -0.2775(15) -0.0191(13) 0.045(4) Uiso 1 1 d . . .
H112 H 0.981(2) -0.1759(16) -0.0542(15) 0.058(5) Uiso 1 1 d . . .
H121 H 0.623(2) -0.1752(13) -0.0572(12) 0.037(4) Uiso 1 1 d . . .
H122 H 0.7235(19) -0.1621(13) -0.1577(13) 0.036(4) Uiso 1 1 d . . .
H131 H 0.626(2) 0.0143(14) -0.0942(14) 0.044(4) Uiso 1 1 d . . .
H132 H 0.820(2) 0.0110(13) -0.0980(13) 0.039(4) Uiso 1 1 d . . .

loop_
_atom_site_aniso_label
_atom_site_aniso_U_11
_atom_site_aniso_U_22
_atom_site_aniso_U_33
_atom_site_aniso_U_23
_atom_site_aniso_U_13
_atom_site_aniso_U_12
O1 0.0307(5) 0.0243(4) 0.0430(5) -0.0042(4) -0.0021(4) 0.0048(3)
O2 0.0352(5) 0.0264(4) 0.0370(5) -0.0001(4) -0.0060(4) 0.0054(4)
O3 0.0299(4) 0.0274(4) 0.0383(5) -0.0032(4) -0.0010(4) 0.0055(3)
O4 0.0334(5) 0.0252(4) 0.0352(5) 0.0010(4) -0.0027(4) 0.0034(3)
C1 0.0208(5) 0.0236(5) 0.0199(5) -0.0029(4) 0.0027(4) -0.0023(4)
C2 0.0230(5) 0.0259(5) 0.0258(5) -0.0056(4) 0.0060(4) -0.0006(4)
C3 0.0300(6) 0.0267(6) 0.0320(6) -0.0094(5) 0.0050(5) -0.0051(5)
C4 0.0318(6) 0.0389(7) 0.0262(6) -0.0095(5) 0.0002(5) -0.0086(5)
C5 0.0251(5) 0.0369(6) 0.0273(6) -0.0030(5) -0.0041(5) -0.0023(5)
C6 0.0248(5) 0.0284(5) 0.0202(5) 0.0002(4) 0.0009(4) -0.0012(4)
C7 0.0212(5) 0.0220(5) 0.0219(5) -0.0014(4) 0.0027(4) -0.0022(4)
C8 0.0230(5) 0.0354(6) 0.0279(6) -0.0024(5) 0.0053(4) -0.0013(5)
C9 0.0179(5) 0.0221(5) 0.0212(5) -0.0013(4) 0.0023(4) -0.0036(4)
C10 0.0206(5) 0.0245(5) 0.0287(6) -0.0037(4) 0.0037(4) -0.0046(4)
C11 0.0300(6) 0.0362(7) 0.0322(6) -0.0133(5) 0.0040(5) -0.0008(5)
C12 0.0306(6) 0.0382(7) 0.0236(6) -0.0070(5) 0.0016(5) -0.0091(5)
C13 0.0335(6) 0.0354(6) 0.0234(6) 0.0018(5) -0.0011(5) -0.0086(5)
C14 0.0195(5) 0.0260(5) 0.0255(5) 0.0002(4) 0.0019(4) -0.0052(4)

loop_
_geom_bond_atom_site_label_1
_geom_bond_atom_site_label_2
_geom_bond_distance
_geom_bond_site_symmetry_2
_geom_bond_publ_flag
O1 C2 1.2894(14) . ?
O1 H1A 0.82(4) . ?
O2 C6 1.2837(14) . ?
O2 H1B 0.87(5) . ?
O3 C10 1.2941(15) . ?
O3 H2A 0.84(4) . ?
O4 C14 1.2815(14) . ?
O4 H2B 0.87(5) . ?
C1 C2 1.4037(15) . ?
C1 C6 1.4110(15) . ?
C1 C7 1.5266(14) . ?
C2 C3 1.5055(16) . ?
C3 C4 1.5184(19) . ?
C3 H31 1.003(17) . ?
C3 H32 1.000(18) . ?
C4 C5 1.5170(18) . ?
C4 H41 0.956(17) . ?
C4 H42 0.995(17) . ?
C5 C6 1.5058(16) . ?
C5 H51 0.974(17) . ?
C5 H52 0.989(17) . ?
C7 C9 1.5237(14) . ?
C7 C8 1.5404(15) . ?
C7 H7 0.996(14) . ?
C8 H81 1.018(17) . ?
C8 H82 1.004(19) . ?
C8 H83 1.028(18) . ?
C9 C10 1.4044(15) . ?
C9 C14 1.4079(15) . ?
C10 C11 1.5026(16) . ?
C11 C12 1.5164(18) . ?
C11 H111 0.985(17) . ?
C11 H112 1.02(2) . ?
C12 C13 1.5160(18) . ?
C12 H121 0.971(17) . ?
C12 H122 0.964(16) . ?
C13 C14 1.5052(16) . ?
C13 H131 0.967(17) . ?
C13 H132 0.975(17) . ?
